data_1572391
loop_
_publ_author_name
'Li, Chengchuang'
'Zhu, Teng'
'Tang, Jie'
'Lei, Caijin'
'Yu, Guoyang'
'Yang, Yanqiang'
'Yang, Hongwei'
'Xiao, Chuan'
'Cheng, Guangbin'

_publ_section_title
;
 An advanced furoxan-bridged heat-resistant explosive.
;
_journal_issue 22
_journal_name_full 'Materials horizons'
_journal_page_first 5701
_journal_page_last 5708
_journal_paper_doi 10.1039/d4mh00999a
_journal_volume 11
_journal_year 2024
_chemical_formula_moiety 'C12 H4 N16 O10, C H4 O, H2 O'
_chemical_formula_sum 'C13 H10 N16 O12'
_chemical_formula_weight 582.37
_space_group_crystal_system triclinic
_space_group_IT_number 2
_space_group_name_Hall '-P 1'
_space_group_name_H-M_alt 'P -1'
_atom_sites_solution_hydrogens mixed
_atom_sites_solution_primary iterative
_audit_creation_date 2024-08-12
_audit_creation_method
;
Olex2 1.5
(compiled 2024.02.16 svn.r378c4104 for OlexSys, GUI svn.r6928)
;
_audit_update_record
;
2024-08-12 deposited with the CCDC.	2024-08-22 downloaded from the CCDC.
;
_cell_angle_alpha 98.143(12)
_cell_angle_beta 95.040(12)
_cell_angle_gamma 94.764(12)
_cell_formula_units_Z 2
_cell_length_a 7.0832(19)
_cell_length_b 11.664(3)
_cell_length_c 13.430(4)
_cell_measurement_reflns_used 241
_cell_measurement_temperature 193.00
_cell_measurement_theta_max 49.535
_cell_measurement_theta_min 6.833
_cell_volume 1089.0(5)
_computing_cell_refinement 'SAINT V8.40B (?, 2016)'
_computing_data_collection 'SAINT V8.40B (?, 2016)'
_computing_data_reduction 'SAINT V8.40B (?, 2016)'
_computing_molecular_graphics 'Olex2 1.5 (Dolomanov et al., 2009)'
_computing_publication_material 'Olex2 1.5 (Dolomanov et al., 2009)'
_computing_structure_refinement 'SHELXL 2018/3 (Sheldrick, 2015)'
_computing_structure_solution 'olex2.solve 1.5 (Bourhis et al., 2015)'
_diffrn_ambient_temperature 193.00
_diffrn_measured_fraction_theta_full 0.978
_diffrn_measured_fraction_theta_max 0.970
_diffrn_measurement_device_type 'Bruker APEX-II CCD'
_diffrn_measurement_method '\f and \w scans'
_diffrn_radiation_type CuK\a
_diffrn_radiation_wavelength 1.54178
_diffrn_reflns_av_R_equivalents 0.0781
_diffrn_reflns_av_unetI/netI 0.0699
_diffrn_reflns_Laue_measured_fraction_full 0.978
_diffrn_reflns_Laue_measured_fraction_max 0.970
_diffrn_reflns_limit_h_max 8
_diffrn_reflns_limit_h_min -8
_diffrn_reflns_limit_k_max 9
_diffrn_reflns_limit_k_min -14
_diffrn_reflns_limit_l_max 16
_diffrn_reflns_limit_l_min -16
_diffrn_reflns_number 12122
_diffrn_reflns_point_group_measured_fraction_full 0.978
_diffrn_reflns_point_group_measured_fraction_max 0.970
_diffrn_reflns_theta_full 67.679
_diffrn_reflns_theta_max 68.678
_diffrn_reflns_theta_min 3.341
_diffrn_source_current 1.1
_diffrn_source_power 0.05500000000000001
_diffrn_source_voltage 50.0
_diffrn_standards_number 0
_exptl_absorpt_coefficient_mu 1.394
_exptl_absorpt_correction_T_max 0.7531
_exptl_absorpt_correction_T_min 0.6442
_exptl_absorpt_correction_type multi-scan
_exptl_absorpt_process_details
;
SADABS-2016/2 (Bruker,2016/2) was used for absorption correction.
wR2(int) was 0.0994 before and 0.0648 after correction.
The Ratio of minimum to maximum transmission is 0.8554.
The \l/2 correction factor is Not present.
;
_exptl_crystal_colour 'light yellow'
_exptl_crystal_density_diffrn 1.776
_exptl_crystal_description block
_exptl_crystal_F_000 592
_exptl_crystal_size_max 0.14
_exptl_crystal_size_mid 0.12
_exptl_crystal_size_min 0.1
_refine_diff_density_max 0.295
_refine_diff_density_min -0.286
_refine_diff_density_rms 0.075
_refine_ls_extinction_coef 0.0034(7)
_refine_ls_extinction_expression Fc^*^=kFc[1+0.001xFc^2^\l^3^/sin(2\q)]^-1/4^
_refine_ls_extinction_method 'SHELXL-2018/3 (Sheldrick 2018)'
_refine_ls_goodness_of_fit_ref 0.954
_refine_ls_hydrogen_treatment mixed
_refine_ls_matrix_type full
_refine_ls_number_parameters 390
_refine_ls_number_reflns 3915
_refine_ls_number_restraints 8
_refine_ls_restrained_S_all 0.953
_refine_ls_R_factor_all 0.1020
_refine_ls_R_factor_gt 0.0597
_refine_ls_shift/su_max 0.000
_refine_ls_shift/su_mean 0.000
_refine_ls_structure_factor_coef Fsqd
_refine_ls_weighting_details 'w=1/[\s^2^(Fo^2^)+(0.1008P)^2^] where P=(Fo^2^+2Fc^2^)/3'
_refine_ls_weighting_scheme calc
_refine_ls_wR_factor_gt 0.1494
_refine_ls_wR_factor_ref 0.1794
_reflns_Friedel_coverage 0.000
_reflns_number_gt 2311
_reflns_number_total 3915
_reflns_threshold_expression 'I > 2\s(I)'
_cod_data_source_file d4mh00999a2.cif
_cod_data_source_block cu_20230525_zh_nlg_lcc_a_3_y_0
_cod_depositor_comments 'Adding full bibliography for 1572391--1572394.cif.'
_cod_original_cell_volume 1089.1(5)
_cod_database_code 1572391
_shelx_shelxl_version_number 2018/3
_shelx_space_group_comment
;
The symmetry employed for this shelxl refinement is uniquely defined
by the following loop, which should always be used as a source of
symmetry information in preference to the above space-group names.
They are only intended as comments.
;
_shelx_estimated_absorpt_t_max 0.873
_shelx_estimated_absorpt_t_min 0.829
_olex2_refinement_description
;
1. Fixed Uiso
 At 1.2 times of:
  All N(H,H) groups
 At 1.5 times of:
  All C(H,H,H) groups, All O(H) groups
2. Restrained distances
 O5A-N9
 1.2 with sigma of 0.02
 O11-H11B
 0.88 with sigma of 0.02
3. Uiso/Uaniso restraints and constraints
Uanis(O5A) \\sim Ueq: with sigma of 0.01 and sigma for terminal atoms of 0.02
4. Others
 Sof(O5A)=1-FVAR(1)
 Sof(O5)=FVAR(1)
5.a Free rotating group:
 O11(H11A)
5.b X=CH2 refined with riding coordinates:
 N4(H4A,H4B), N15(H15A,H15B)
5.c Idealised Me refined as rotating group:
 C13(H13A,H13B,H13C)
5.d Idealised tetrahedral OH refined as rotating group:
 O12(H12)
;
_olex2_submission_special_instructions 'No special instructions were received'

loop_
_space_group_symop_operation_xyz
'x, y, z'
'-x, -y, -z'

loop_
_atom_site_label
_atom_site_type_symbol
_atom_site_fract_x
_atom_site_fract_y
_atom_site_fract_z
_atom_site_U_iso_or_equiv
_atom_site_adp_type
_atom_site_occupancy
_atom_site_site_symmetry_order
_atom_site_calc_flag
_atom_site_refinement_flags_posn
_atom_site_refinement_flags_adp
_atom_site_refinement_flags_occupancy
_atom_site_disorder_assembly
_atom_site_disorder_group
C1 C 0.6518(6) 1.0164(3) 0.6992(3) 0.0423(9) Uani 1 1 d . . . . .
C2 C 0.5621(5) 0.9070(3) 0.7145(3) 0.0393(9) Uani 1 1 d . . . . .
C3 C 0.8578(5) 0.9069(3) 0.8186(3) 0.0390(9) Uani 1 1 d . . . . .
C4 C 0.9278(6) 0.8271(3) 0.8765(3) 0.0421(9) Uani 1 1 d . . . . .
C5 C 0.7834(5) 0.7348(3) 0.8688(3) 0.0376(8) Uani 1 1 d . . . . .
C6 C 0.7708(6) 0.6304(3) 0.9162(3) 0.0402(9) Uani 1 1 d . . . . .
C7 C 0.6760(5) 0.5184(3) 0.8803(3) 0.0393(9) Uani 1 1 d . . . . .
C8 C 0.5762(5) 0.4691(3) 0.7809(3) 0.0386(9) Uani 1 1 d . . . . .
C9 C 0.6431(5) 0.4665(3) 0.6845(3) 0.0372(8) Uani 1 1 d . . . . .
C10 C 0.5010(5) 0.4019(3) 0.6164(3) 0.0358(8) Uani 1 1 d . . . . .
C11 C 0.1992(5) 0.3028(3) 0.6379(3) 0.0353(8) Uani 1 1 d . . . . .
C12 C 0.1969(5) 0.2708(3) 0.5315(3) 0.0402(9) Uani 1 1 d . . . . .
N1 N 0.5485(5) 1.0888(3) 0.6376(3) 0.0477(9) Uani 1 1 d . . . . .
N2 N 0.8242(5) 1.0625(3) 0.7372(3) 0.0444(8) Uani 1 1 d . . . . .
N3 N 0.9341(5) 1.0096(3) 0.7972(3) 0.0437(8) Uani 1 1 d . . . . .
N4 N 0.3977(5) 0.8541(3) 0.6786(3) 0.0498(9) Uani 1 1 d . . . . .
H4A H 0.360962 0.786375 0.695905 0.060 Uiso 1 1 calc R U . . .
H4B H 0.322263 0.885866 0.636975 0.060 Uiso 1 1 calc R U . . .
N5 N 0.6792(4) 0.8572(3) 0.7794(2) 0.0374(7) Uani 1 1 d . . . . .
N6 N 0.6296(4) 0.7532(3) 0.8100(2) 0.0393(8) Uani 1 1 d . . . . .
N7 N 1.1179(5) 0.8314(4) 0.9220(3) 0.0596(11) Uani 1 1 d . . . . .
N8 N 0.8395(5) 0.6290(3) 1.0117(2) 0.0423(8) Uani 1 1 d . . . . .
N9 N 0.6880(5) 0.4498(3) 0.9503(3) 0.0492(9) Uani 1 1 d D . . . .
N10 N 0.4053(4) 0.4125(3) 0.7762(2) 0.0381(7) Uani 1 1 d . . . . .
N11 N 0.3617(4) 0.3721(3) 0.6755(2) 0.0350(7) Uani 1 1 d . . . . .
N12 N 0.8257(5) 0.5063(3) 0.6626(3) 0.0427(8) Uani 1 1 d . . . . .
N13 N 0.4877(5) 0.3686(3) 0.5153(2) 0.0411(8) Uani 1 1 d . . . . .
N14 N 0.3325(5) 0.3023(3) 0.4754(2) 0.0414(8) Uani 1 1 d . . . . .
N15 N 0.0762(5) 0.2762(3) 0.6994(3) 0.0439(8) Uani 1 1 d . . . . .
H15A H 0.098357 0.302902 0.764389 0.053 Uiso 1 1 calc R U . . .
H15B H -0.029075 0.231553 0.676016 0.053 Uiso 1 1 calc R U . . .
N16 N 0.0396(5) 0.1961(3) 0.4744(3) 0.0519(9) Uani 1 1 d . . . . .
O1 O 0.3983(5) 1.0463(3) 0.5876(3) 0.0616(9) Uani 1 1 d . . . . .
O2 O 0.6160(5) 1.1886(3) 0.6397(3) 0.0615(9) Uani 1 1 d . . . A 4
O3 O 1.2082(6) 0.9284(4) 0.9415(4) 0.1108(19) Uani 1 1 d . . . . .
O4 O 1.1810(5) 0.7414(3) 0.9369(3) 0.0702(10) Uani 1 1 d . . . B 4
O6 O 0.7909(4) 0.5145(2) 1.0344(2) 0.0488(7) Uani 1 1 d . . . . .
O7 O 0.9378(4) 0.5583(3) 0.7331(2) 0.0579(8) Uani 1 1 d . . . . .
O8 O 0.8675(4) 0.4858(3) 0.5752(2) 0.0548(8) Uani 1 1 d . . . . .
O9 O 0.0370(5) 0.1729(4) 0.3833(2) 0.0760(11) Uani 1 1 d . . . . .
O10 O -0.0864(5) 0.1596(4) 0.5211(3) 0.0818(12) Uani 1 1 d . . . C 4
O5 O 0.9276(5) 0.6996(3) 1.0789(2) 0.0488(10) Uani 0.910(8) 1 d . . P D 1
O5A O 0.583(4) 0.376(2) 0.972(2) 0.052(11) Uani 0.090(8) 1 d D U P D 2
C13 C 0.5395(7) 0.8520(5) 1.1044(4) 0.0650(13) Uani 1 1 d . . . . .
H13A H 0.606306 0.810593 1.051563 0.097 Uiso 1 1 calc R U . . .
H13B H 0.498721 0.923644 1.082682 0.097 Uiso 1 1 calc R U . . .
H13C H 0.427737 0.802336 1.116274 0.097 Uiso 1 1 calc R U . . .
O12 O 0.6613(5) 0.8797(3) 1.1933(3) 0.0683(9) Uani 1 1 d . . . . .
H12 H 0.762872 0.915463 1.181486 0.102 Uiso 1 1 calc R U . . .
O11 O 0.2834(5) 0.6212(3) 0.6485(3) 0.0547(8) Uani 1 1 d DG . . . .
H11A H 0.292380 0.616026 0.583857 0.082 Uiso 1 1 d G U . . .
H11B H 0.162(4) 0.597(5) 0.652(5) 0.10(2) Uiso 1 1 d D . . . .

loop_
_atom_site_aniso_label
_atom_site_aniso_U_11
_atom_site_aniso_U_22
_atom_site_aniso_U_33
_atom_site_aniso_U_23
_atom_site_aniso_U_13
_atom_site_aniso_U_12
C1 0.040(2) 0.040(2) 0.048(2) 0.0119(18) 0.0028(18) 0.0035(17)
C2 0.038(2) 0.038(2) 0.041(2) 0.0059(17) -0.0006(17) 0.0045(17)
C3 0.039(2) 0.0336(19) 0.041(2) 0.0039(16) -0.0037(17) -0.0040(16)
C4 0.040(2) 0.040(2) 0.044(2) 0.0083(17) -0.0028(18) -0.0024(17)
C5 0.035(2) 0.036(2) 0.040(2) 0.0042(16) -0.0011(16) -0.0004(16)
C6 0.041(2) 0.043(2) 0.036(2) 0.0057(17) -0.0004(16) 0.0005(17)
C7 0.039(2) 0.037(2) 0.042(2) 0.0064(17) 0.0036(17) 0.0005(16)
C8 0.041(2) 0.0327(19) 0.041(2) 0.0057(16) 0.0006(17) 0.0006(16)
C9 0.038(2) 0.0335(19) 0.041(2) 0.0081(16) 0.0071(17) 0.0021(16)
C10 0.036(2) 0.0317(19) 0.040(2) 0.0083(16) 0.0053(16) 0.0008(15)
C11 0.0347(19) 0.0316(19) 0.039(2) 0.0060(16) 0.0006(16) 0.0020(15)
C12 0.035(2) 0.044(2) 0.038(2) 0.0021(17) -0.0041(16) 0.0023(16)
N1 0.046(2) 0.041(2) 0.059(2) 0.0130(17) 0.0050(17) 0.0059(16)
N2 0.0406(18) 0.0377(18) 0.055(2) 0.0083(16) 0.0024(16) 0.0022(15)
N3 0.0413(18) 0.0364(17) 0.051(2) 0.0070(15) -0.0015(15) -0.0067(14)
N4 0.0388(19) 0.0447(19) 0.064(2) 0.0138(17) -0.0119(17) -0.0022(15)
N5 0.0368(17) 0.0321(16) 0.0421(18) 0.0068(13) -0.0002(14) -0.0005(13)
N6 0.0405(18) 0.0323(16) 0.0442(18) 0.0079(14) 0.0001(14) -0.0012(13)
N7 0.046(2) 0.061(2) 0.071(3) 0.031(2) -0.0212(19) -0.0112(19)
N8 0.0421(18) 0.0433(19) 0.0404(18) 0.0092(15) -0.0020(15) -0.0010(15)
N9 0.055(2) 0.048(2) 0.0426(19) 0.0126(16) -0.0042(16) -0.0060(17)
N10 0.0391(17) 0.0369(17) 0.0355(17) 0.0034(13) 0.0007(13) -0.0062(14)
N11 0.0396(17) 0.0305(16) 0.0325(16) 0.0031(12) -0.0016(13) -0.0019(13)
N12 0.0372(17) 0.0434(19) 0.047(2) 0.0077(15) 0.0050(15) -0.0015(15)
N13 0.0434(19) 0.0432(19) 0.0372(17) 0.0092(14) 0.0039(14) 0.0018(15)
N14 0.0413(18) 0.0431(18) 0.0395(18) 0.0073(15) -0.0015(14) 0.0051(15)
N15 0.0424(19) 0.0434(19) 0.0414(18) 0.0010(15) -0.0001(15) -0.0087(15)
N16 0.041(2) 0.066(2) 0.043(2) -0.0035(17) 0.0009(16) -0.0017(17)
O1 0.0549(19) 0.060(2) 0.069(2) 0.0183(16) -0.0131(17) 0.0037(16)
O2 0.059(2) 0.0427(17) 0.087(2) 0.0251(16) 0.0046(17) 0.0067(15)
O3 0.074(3) 0.083(3) 0.164(5) 0.061(3) -0.070(3) -0.043(2)
O4 0.0468(19) 0.079(2) 0.088(3) 0.038(2) -0.0100(17) 0.0029(17)
O6 0.0579(18) 0.0459(16) 0.0413(15) 0.0126(13) -0.0035(13) -0.0041(13)
O7 0.0430(16) 0.067(2) 0.0570(19) -0.0036(16) 0.0042(15) -0.0135(15)
O8 0.0466(17) 0.073(2) 0.0444(17) 0.0080(15) 0.0100(13) -0.0031(15)
O9 0.054(2) 0.119(3) 0.0412(19) -0.0214(19) 0.0001(15) -0.0088(19)
O10 0.061(2) 0.115(3) 0.055(2) -0.011(2) 0.0063(18) -0.034(2)
O5 0.053(2) 0.049(2) 0.0378(18) 0.0021(14) -0.0065(14) -0.0103(15)
O5A 0.062(17) 0.048(16) 0.049(16) 0.028(12) 0.000(12) -0.009(12)
C13 0.054(3) 0.076(3) 0.059(3) -0.001(3) -0.006(2) 0.002(2)
O12 0.0518(19) 0.077(2) 0.074(2) 0.0151(18) 0.0020(17) -0.0042(17)
O11 0.0463(18) 0.0570(19) 0.0586(19) 0.0064(16) 0.0079(15) -0.0070(14)

loop_
_atom_type_symbol
_atom_type_description
_atom_type_scat_dispersion_real
_atom_type_scat_dispersion_imag
_atom_type_scat_source
C C 0.0181 0.0091 'International Tables Vol C Tables 4.2.6.8 and 6.1.1.4'
H H 0.0000 0.0000 'International Tables Vol C Tables 4.2.6.8 and 6.1.1.4'
N N 0.0311 0.0180 'International Tables Vol C Tables 4.2.6.8 and 6.1.1.4'
O O 0.0492 0.0322 'International Tables Vol C Tables 4.2.6.8 and 6.1.1.4'

loop_
_geom_angle_atom_site_label_1
_geom_angle_atom_site_label_2
_geom_angle_atom_site_label_3
_geom_angle
_geom_angle_site_symmetry_1
_geom_angle_site_symmetry_3
_geom_angle_publ_flag
C2 C1 N1 119.4(3) . . ?
N2 C1 C2 126.3(3) . . ?
N2 C1 N1 114.3(3) . . ?
N4 C2 C1 130.5(4) . . ?
N4 C2 N5 119.8(3) . . ?
N5 C2 C1 109.6(3) . . ?
N3 C3 C4 132.7(4) . . ?
N3 C3 N5 123.1(3) . . ?
N5 C3 C4 104.2(3) . . ?
C3 C4 C5 106.6(3) . . ?
C3 C4 N7 125.7(4) . . ?
C5 C4 N7 127.1(4) . . ?
C4 C5 C6 131.8(3) . . ?
N6 C5 C4 111.4(3) . . ?
N6 C5 C6 116.8(3) . . ?
C7 C6 C5 130.4(3) . . ?
N8 C6 C5 122.7(3) . . ?
N8 C6 C7 106.6(3) . . ?
C6 C7 C8 131.0(3) . . ?
N9 C7 C6 111.2(3) . . ?
N9 C7 C8 117.8(3) . . ?
C9 C8 C7 128.6(3) . . ?
N10 C8 C7 119.2(3) . . ?
N10 C8 C9 112.1(3) . . ?
C10 C9 C8 105.9(3) . . ?
C10 C9 N12 126.2(3) . . ?
N12 C9 C8 127.3(4) . . ?
N11 C10 C9 104.2(3) . . ?
N13 C10 C9 132.5(3) . . ?
N13 C10 N11 123.3(3) . . ?
N11 C11 C12 110.2(3) . . ?
N15 C11 C12 130.6(4) . . ?
N15 C11 N11 119.2(3) . . ?
C11 C12 N16 120.5(4) . . ?
N14 C12 C11 125.8(4) . . ?
N14 C12 N16 113.7(3) . . ?
O1 N1 C1 118.6(3) . . ?
O2 N1 C1 117.4(4) . . ?
O2 N1 O1 124.0(3) . . ?
C1 N2 N3 121.8(3) . . ?
N2 N3 C3 115.9(3) . . ?
C2 N4 H4A 120.0 . . ?
C2 N4 H4B 120.0 . . ?
H4A N4 H4B 120.0 . . ?
C2 N5 C3 123.1(3) . . ?
N6 N5 C2 123.0(3) . . ?
N6 N5 C3 113.9(3) . . ?
C5 N6 N5 104.0(3) . . ?
O3 N7 C4 116.5(4) . . ?
O4 N7 C4 118.8(4) . . ?
O4 N7 O3 124.7(4) . . ?
C6 N8 O6 107.3(3) . . ?
O5 N8 C6 135.5(3) . . ?
O5 N8 O6 117.3(3) . . ?
C7 N9 O6 106.7(3) . . ?
O5A N9 C7 133.0(15) . . ?
O5A N9 O6 112.0(16) . . ?
C8 N10 N11 103.8(3) . . ?
C11 N11 C10 123.0(3) . . ?
C11 N11 N10 123.0(3) . . ?
N10 N11 C10 114.0(3) . . ?
O7 N12 C9 117.8(3) . . ?
O8 N12 C9 119.0(3) . . ?
O8 N12 O7 123.2(3) . . ?
N14 N13 C10 115.9(3) . . ?
N13 N14 C12 121.8(3) . . ?
C11 N15 H15A 120.0 . . ?
C11 N15 H15B 120.0 . . ?
H15A N15 H15B 120.0 . . ?
O9 N16 C12 119.6(4) . . ?
O9 N16 O10 122.9(4) . . ?
O10 N16 C12 117.5(4) . . ?
N9 O6 N8 108.2(3) . . ?
H13A C13 H13B 109.5 . . ?
H13A C13 H13C 109.5 . . ?
H13B C13 H13C 109.5 . . ?
O12 C13 H13A 109.5 . . ?
O12 C13 H13B 109.5 . . ?
O12 C13 H13C 109.5 . . ?
C13 O12 H12 109.5 . . ?
H11A O11 H11B 103.5 . . ?

loop_
_geom_bond_atom_site_label_1
_geom_bond_atom_site_label_2
_geom_bond_distance
_geom_bond_site_symmetry_2
_geom_bond_publ_flag
C1 C2 1.427(5) . ?
C1 N1 1.459(5) . ?
C1 N2 1.321(5) . ?
C2 N4 1.291(5) . ?
C2 N5 1.371(5) . ?
C3 C4 1.390(5) . ?
C3 N3 1.352(5) . ?
C3 N5 1.375(5) . ?
C4 C5 1.408(5) . ?
C4 N7 1.423(5) . ?
C5 C6 1.451(5) . ?
C5 N6 1.339(5) . ?
C6 C7 1.417(5) . ?
C6 N8 1.334(5) . ?
C7 C8 1.471(5) . ?
C7 N9 1.320(5) . ?
C8 C9 1.414(5) . ?
C8 N10 1.322(5) . ?
C9 C10 1.391(5) . ?
C9 N12 1.408(5) . ?
C10 N11 1.372(5) . ?
C10 N13 1.351(5) . ?
C11 C12 1.423(5) . ?
C11 N11 1.364(5) . ?
C11 N15 1.300(5) . ?
C12 N14 1.332(5) . ?
C12 N16 1.445(5) . ?
N1 O1 1.234(4) . ?
N1 O2 1.216(4) . ?
N2 N3 1.321(5) . ?
N4 H4A 0.8800 . ?
N4 H4B 0.8800 . ?
N5 N6 1.365(4) . ?
N7 O3 1.235(5) . ?
N7 O4 1.209(5) . ?
N8 O6 1.433(4) . ?
N8 O5 1.219(4) . ?
N9 O6 1.378(4) . ?
N9 O5A 1.173(17) . ?
N10 N11 1.366(4) . ?
N12 O7 1.233(4) . ?
N12 O8 1.231(4) . ?
N13 N14 1.316(5) . ?
N15 H15A 0.8800 . ?
N15 H15B 0.8800 . ?
N16 O9 1.214(5) . ?
N16 O10 1.217(5) . ?
C13 H13A 0.9800 . ?
C13 H13B 0.9800 . ?
C13 H13C 0.9800 . ?
C13 O12 1.392(5) . ?
O12 H12 0.8400 . ?
O11 H11A 0.8698 . ?
O11 H11B 0.89(2) . ?

loop_
_geom_torsion_atom_site_label_1
_geom_torsion_atom_site_label_2
_geom_torsion_atom_site_label_3
_geom_torsion_atom_site_label_4
_geom_torsion
_geom_torsion_site_symmetry_1
_geom_torsion_site_symmetry_2
_geom_torsion_site_symmetry_3
_geom_torsion_site_symmetry_4
_geom_torsion_publ_flag
C1 C2 N5 C3 -2.3(5) . . . . ?
C1 C2 N5 N6 178.4(3) . . . . ?
C1 N2 N3 C3 -1.3(6) . . . . ?
C2 C1 N1 O1 -11.1(6) . . . . ?
C2 C1 N1 O2 168.3(4) . . . . ?
C2 C1 N2 N3 -1.1(7) . . . . ?
C2 N5 N6 C5 177.9(4) . . . . ?
C3 C4 C5 C6 -176.6(4) . . . . ?
C3 C4 C5 N6 -0.1(5) . . . . ?
C3 C4 N7 O3 25.8(7) . . . . ?
C3 C4 N7 O4 -152.7(5) . . . . ?
C3 N5 N6 C5 -1.4(4) . . . . ?
C4 C3 N3 N2 179.3(4) . . . . ?
C4 C3 N5 C2 -177.9(4) . . . . ?
C4 C3 N5 N6 1.4(4) . . . . ?
C4 C5 C6 C7 -148.7(5) . . . . ?
C4 C5 C6 N8 37.8(7) . . . . ?
C4 C5 N6 N5 0.9(4) . . . . ?
C5 C4 N7 O3 -163.9(5) . . . . ?
C5 C4 N7 O4 17.6(7) . . . . ?
C5 C6 C7 C8 6.7(7) . . . . ?
C5 C6 C7 N9 -175.3(4) . . . . ?
C5 C6 N8 O6 176.2(3) . . . . ?
C5 C6 N8 O5 -3.4(7) . . . . ?
C6 C5 N6 N5 178.0(3) . . . . ?
C6 C7 C8 C9 52.4(6) . . . . ?
C6 C7 C8 N10 -132.1(4) . . . . ?
C6 C7 N9 O6 0.1(5) . . . . ?
C6 C7 N9 O5A 145(3) . . . . ?
C6 N8 O6 N9 -1.4(4) . . . . ?
C7 C6 N8 O6 1.4(4) . . . . ?
C7 C6 N8 O5 -178.2(4) . . . . ?
C7 C8 C9 C10 175.2(4) . . . . ?
C7 C8 C9 N12 3.3(6) . . . . ?
C7 C8 N10 N11 -175.8(3) . . . . ?
C7 N9 O6 N8 0.8(4) . . . . ?
C8 C7 N9 O6 178.4(3) . . . . ?
C8 C7 N9 O5A -37(3) . . . . ?
C8 C9 C10 N11 0.5(4) . . . . ?
C8 C9 C10 N13 -178.2(4) . . . . ?
C8 C9 N12 O7 -6.6(6) . . . . ?
C8 C9 N12 O8 171.9(4) . . . . ?
C8 N10 N11 C10 0.0(4) . . . . ?
C8 N10 N11 C11 176.3(3) . . . . ?
C9 C8 N10 N11 0.4(4) . . . . ?
C9 C10 N11 C11 -176.7(3) . . . . ?
C9 C10 N11 N10 -0.3(4) . . . . ?
C9 C10 N13 N14 177.1(4) . . . . ?
C10 C9 N12 O7 -176.9(4) . . . . ?
C10 C9 N12 O8 1.6(6) . . . . ?
C10 N13 N14 C12 0.3(5) . . . . ?
C11 C12 N14 N13 0.2(6) . . . . ?
C11 C12 N16 O9 177.5(4) . . . . ?
C11 C12 N16 O10 -2.0(6) . . . . ?
C12 C11 N11 C10 -1.5(5) . . . . ?
C12 C11 N11 N10 -177.5(3) . . . . ?
N1 C1 C2 N4 3.0(7) . . . . ?
N1 C1 C2 N5 -176.2(3) . . . . ?
N1 C1 N2 N3 177.9(3) . . . . ?
N2 C1 C2 N4 -178.0(4) . . . . ?
N2 C1 C2 N5 2.8(6) . . . . ?
N2 C1 N1 O1 169.8(4) . . . . ?
N2 C1 N1 O2 -10.8(6) . . . . ?
N3 C3 C4 C5 -178.8(4) . . . . ?
N3 C3 C4 N7 -6.8(8) . . . . ?
N3 C3 N5 C2 0.3(6) . . . . ?
N3 C3 N5 N6 179.6(4) . . . . ?
N4 C2 N5 C3 178.4(4) . . . . ?
N4 C2 N5 N6 -0.9(6) . . . . ?
N5 C3 C4 C5 -0.8(4) . . . . ?
N5 C3 C4 N7 171.1(4) . . . . ?
N5 C3 N3 N2 1.7(6) . . . . ?
N6 C5 C6 C7 34.9(6) . . . . ?
N6 C5 C6 N8 -138.6(4) . . . . ?
N7 C4 C5 C6 11.6(7) . . . . ?
N7 C4 C5 N6 -171.8(4) . . . . ?
N8 C6 C7 C8 -179.0(4) . . . . ?
N8 C6 C7 N9 -0.9(5) . . . . ?
N9 C7 C8 C9 -125.5(4) . . . . ?
N9 C7 C8 N10 50.0(5) . . . . ?
N10 C8 C9 C10 -0.6(4) . . . . ?
N10 C8 C9 N12 -172.5(4) . . . . ?
N11 C10 N13 N14 -1.4(5) . . . . ?
N11 C11 C12 N14 0.4(5) . . . . ?
N11 C11 C12 N16 179.3(3) . . . . ?
N12 C9 C10 N11 172.5(3) . . . . ?
N12 C9 C10 N13 -6.2(7) . . . . ?
N13 C10 N11 C11 2.2(5) . . . . ?
N13 C10 N11 N10 178.5(3) . . . . ?
N14 C12 N16 O9 -3.4(6) . . . . ?
N14 C12 N16 O10 177.0(4) . . . . ?
N15 C11 C12 N14 -179.3(4) . . . . ?
N15 C11 C12 N16 -0.5(6) . . . . ?
N15 C11 N11 C10 178.3(3) . . . . ?
N15 C11 N11 N10 2.2(5) . . . . ?
N16 C12 N14 N13 -178.8(3) . . . . ?
O5 N8 O6 N9 178.3(3) . . . . ?
O5A N9 O6 N8 -152.0(19) . . . . ?
